data_7052939
loop_
_publ_author_name
'Bui, Thanh-Tuan'
'Vuong, Minh Ha'
'Bonneval, B\'en\'edicte Garreau-de'
'Alary, Fabienne'
'Kane, Jacob'
'Duhayon, Carine'
'Sournia-Saquet, Alix'
'Moineau-Chane-Ching, Kathleen I.'

_publ_section_title
;
 Synthesis, X-ray crystal structures, optical properties and modelling
 data of neutral bis(1,2-dithiolene) nickel complexes of the
 &#x201C;non-cyclic SR&#x201D; family
;
_journal_issue 10
_journal_name_full 'New Journal of Chemistry'
_journal_page_first 2033
_journal_paper_doi 10.1039/c2nj40398f
_journal_volume 36
_journal_year 2012
_chemical_formula_moiety 'C32 H60 Ni1 S8'
_chemical_formula_sum 'C32 H60 Ni S8'
_chemical_formula_weight 760.07
_space_group_IT_number 2
_symmetry_cell_setting triclinic
_symmetry_space_group_name_Hall '-P 1'
_symmetry_space_group_name_H-M 'P -1'
_atom_sites_solution_hydrogens geom
_atom_sites_solution_primary direct
_audit_creation_date 07-07-06
_audit_creation_method CRYSTALS_ver_12.84
_cell_angle_alpha 101.260(10)
_cell_angle_beta 90.396(10)
_cell_angle_gamma 101.111(9)
_cell_formula_units_Z 1
_cell_length_a 5.3358(6)
_cell_length_b 13.3538(13)
_cell_length_c 13.8940(18)
_cell_measurement_reflns_used 6532
_cell_measurement_temperature 160
_cell_measurement_theta_max 29
_cell_measurement_theta_min 3
_cell_volume 951.72(19)
_computing_cell_refinement 'CrysAlis RED, (Oxford Diffraction, 2002)'
_computing_data_collection 'Xcalibur, (Oxford Diffraction, 2002)'
_computing_data_reduction 'CrysAlis RED, (Oxford Diffraction, 2002)'
_computing_molecular_graphics 'CAMERON (Watkin et al., 1996)'
_computing_publication_material 'CRYSTALS (Betteridge et al., 2003)'
_computing_structure_refinement 'CRYSTALS (Betteridge et al., 2003)'
_computing_structure_solution 'SIR92 (Altomare et al., 1994)'
_diffrn_ambient_temperature 160
_diffrn_measured_fraction_theta_full 0.996
_diffrn_measured_fraction_theta_max 0.988
_diffrn_measurement_device_type 'Oxford Diffraction XCALIBUR'
_diffrn_measurement_method '\f & \w scans'
_diffrn_radiation_monochromator graphite
_diffrn_radiation_type 'Mo K\a'
_diffrn_radiation_wavelength 0.71073
_diffrn_reflns_av_R_equivalents 0.061
_diffrn_reflns_limit_h_max 7
_diffrn_reflns_limit_h_min -7
_diffrn_reflns_limit_k_max -18
_diffrn_reflns_limit_k_min -18
_diffrn_reflns_limit_l_max 18
_diffrn_reflns_limit_l_min 18
_diffrn_reflns_number 9034
_diffrn_reflns_theta_full 27.042
_diffrn_reflns_theta_max 29.077
_diffrn_reflns_theta_min 2.993
_diffrn_standards_number 0
_exptl_absorpt_coefficient_mu 0.970
_exptl_absorpt_correction_T_max 0.95
_exptl_absorpt_correction_T_min 0.82
_exptl_absorpt_correction_type multi-scan
_exptl_absorpt_process_details
;
CrysAlis RED, Oxford Diffraction Ltd.,
Version 1.171.31.5 (release 28-08-2006 CrysAlis171 .NET)
(compiled Aug 28 2006,13:05:05)
Empirical absorption correction using spherical harmonics,
implemented in SCALE3 ABSPACK scaling algorithm.
;
_exptl_crystal_colour brown
_exptl_crystal_density_diffrn 1.326
_exptl_crystal_description planar
_exptl_crystal_F_000 408
_exptl_crystal_size_max 0.30
_exptl_crystal_size_mid 0.20
_exptl_crystal_size_min 0.05
_refine_diff_density_max 0.88
_refine_diff_density_min -0.45
_refine_ls_extinction_method None
_refine_ls_goodness_of_fit_ref 1.0969
_refine_ls_hydrogen_treatment constr
_refine_ls_matrix_type full
_refine_ls_number_parameters 187
_refine_ls_number_reflns 1929
_refine_ls_number_restraints 0
_refine_ls_R_factor_all 0.1399
_refine_ls_R_factor_gt 0.0457
_refine_ls_shift/su_max 0.000181
_refine_ls_structure_factor_coef F
_refine_ls_weighting_details
;
Method, part 1, Chebychev polynomial, (Watkin, 1994, Prince, 1982)
[weight] = 1.0/[A~0~*T~0~(x)+A~1~*T~1~(x) ... +A~n-1~]*T~n-1~(x)]
where A~i~ are the Chebychev coefficients listed below and x= Fcalc/Fmax
Method = Robust Weighting (Prince, 1982)
W = [weight] * [1-(deltaF/6*sigmaF)^2^]^2^
A~i~ are:
2.26 -0.393E-01 1.35
;
_refine_ls_weighting_scheme calc
_refine_ls_wR_factor_all 0.1185
_refine_ls_wR_factor_gt 0.0508
_refine_ls_wR_factor_ref 0.0508
_reflns_limit_h_max 7
_reflns_limit_h_min -7
_reflns_limit_k_max 17
_reflns_limit_k_min -18
_reflns_limit_l_max 18
_reflns_limit_l_min 0
_reflns_number_gt 1929
_reflns_number_total 5044
_reflns_threshold_expression I>1.7\s(I)
_cod_data_source_file c2nj40398f.txt
_cod_data_source_block CRYSTALS_cif1
_cod_depositor_comments
;
The following automatic conversions were performed:

'_symmetry_cell_setting' value 'Triclinic' changed to 'triclinic'
according to /home/saulius/struct/CIF-dictionaries/cif_core.dic
dictionary named 'cif_core.dic' version 2.4.2 from 2011-04-26.

Automatic conversion script
Id: cif_fix_values 1891 2012-01-12 08:04:46Z andrius 
;
_cod_original_sg_symbol_H-M 'P -1 '
_cod_original_formula_sum 'C32 H60 Ni1 S8'
_cod_database_code 7052939

loop_
_symmetry_equiv_pos_as_xyz
x,y,z
-x,-y,-z

loop_
_atom_site_label
_atom_site_type_symbol
_atom_site_fract_x
_atom_site_fract_y
_atom_site_fract_z
_atom_site_U_iso_or_equiv
_atom_site_occupancy
_atom_site_adp_type
_atom_site_refinement_flags_posn
S1 S 0.2642(3) -0.03405(10) 0.59766(10) 0.0267 1.0000 Uani .
S2 S -0.0378(3) 0.13897(10) 0.59960(10) 0.0274 1.0000 Uani .
S3 S 0.4955(3) 0.07065(11) 0.79847(11) 0.0298 1.0000 Uani .
S4 S 0.1950(3) 0.24361(11) 0.80188(11) 0.0336 1.0000 Uani .
C1 C 0.2942(9) 0.0660(4) 0.6976(4) 0.0233 1.0000 Uani .
C2 C 0.6277(10) -0.0449(4) 0.7655(4) 0.0271 1.0000 Uani .
C3 C 0.8008(10) -0.0517(4) 0.8495(4) 0.0293 1.0000 Uani .
C4 C 0.9081(10) -0.1511(4) 0.8280(4) 0.0319 1.0000 Uani .
C5 C 1.0800(11) -0.1633(4) 0.9099(4) 0.0332 1.0000 Uani .
C6 C 1.1695(11) -0.2663(4) 0.8906(4) 0.0325 1.0000 Uani .
C7 C 1.3453(12) -0.2783(4) 0.9708(4) 0.0370 1.0000 Uani .
C8 C 1.4130(15) -0.3849(5) 0.9563(5) 0.0567 1.0000 Uani .
C9 C 0.1596(10) 0.1434(4) 0.6975(4) 0.0240 1.0000 Uani .
C10 C -0.0439(10) 0.3183(4) 0.7831(4) 0.0281 1.0000 Uani .
C11 C 0.0324(10) 0.3996(4) 0.7203(4) 0.0335 1.0000 Uani .
C12 C -0.1845(11) 0.4560(4) 0.7101(4) 0.0331 1.0000 Uani .
C13 C -0.1243(11) 0.5382(4) 0.6477(4) 0.0359 1.0000 Uani .
C14 C -0.3490(10) 0.5876(4) 0.6299(4) 0.0322 1.0000 Uani .
C15 C -0.2871(11) 0.6698(4) 0.5673(5) 0.0349 1.0000 Uani .
C16 C -0.5168(12) 0.7135(4) 0.5441(5) 0.0438 1.0000 Uani .
Ni1 Ni 0.0000 0.0000 0.5000 0.0259 1.0000 Uani S
H21 H 0.4896 -0.1051 0.7519 0.0327 1.0000 Uiso R
H22 H 0.7226 -0.0424 0.7067 0.0332 1.0000 Uiso R
H31 H 0.7042 -0.0513 0.9084 0.0351 1.0000 Uiso R
H32 H 0.9404 0.0078 0.8598 0.0350 1.0000 Uiso R
H41 H 0.7672 -0.2099 0.8158 0.0389 1.0000 Uiso R
H42 H 1.0058 -0.1504 0.7694 0.0388 1.0000 Uiso R
H51 H 0.9872 -0.1573 0.9699 0.0396 1.0000 Uiso R
H52 H 1.2291 -0.1077 0.9180 0.0400 1.0000 Uiso R
H61 H 1.0204 -0.3223 0.8829 0.0392 1.0000 Uiso R
H62 H 1.2594 -0.2710 0.8300 0.0388 1.0000 Uiso R
H71 H 1.2619 -0.2656 1.0322 0.0437 1.0000 Uiso R
H72 H 1.5013 -0.2271 0.9737 0.0443 1.0000 Uiso R
H81 H 1.5238 -0.3874 1.0099 0.0899 1.0000 Uiso R
H82 H 1.2602 -0.4367 0.9546 0.0899 1.0000 Uiso R
H83 H 1.4977 -0.3987 0.8959 0.0898 1.0000 Uiso R
H101 H -0.0792 0.3539 0.8481 0.0352 1.0000 Uiso R
H102 H -0.1994 0.2708 0.7538 0.0350 1.0000 Uiso R
H111 H 0.1808 0.4493 0.7516 0.0397 1.0000 Uiso R
H112 H 0.0757 0.3668 0.6556 0.0400 1.0000 Uiso R
H121 H -0.2252 0.4882 0.7755 0.0400 1.0000 Uiso R
H122 H -0.3317 0.4048 0.6802 0.0399 1.0000 Uiso R
H131 H 0.0138 0.5922 0.6804 0.0429 1.0000 Uiso R
H132 H -0.0710 0.5060 0.5848 0.0428 1.0000 Uiso R
H141 H -0.4025 0.6196 0.6933 0.0380 1.0000 Uiso R
H142 H -0.4867 0.5328 0.5978 0.0380 1.0000 Uiso R
H151 H -0.1572 0.7262 0.6024 0.0427 1.0000 Uiso R
H152 H -0.2203 0.6394 0.5063 0.0429 1.0000 Uiso R
H161 H -0.4665 0.7680 0.5083 0.0671 1.0000 Uiso R
H162 H -0.5868 0.7418 0.6046 0.0669 1.0000 Uiso R
H163 H -0.6447 0.6600 0.5064 0.0670 1.0000 Uiso R

loop_
_atom_site_aniso_label
_atom_site_aniso_U_11
_atom_site_aniso_U_22
_atom_site_aniso_U_33
_atom_site_aniso_U_23
_atom_site_aniso_U_13
_atom_site_aniso_U_12
S1 0.0298(8) 0.0218(7) 0.0303(8) 0.0054(6) 0.0005(6) 0.0096(6)
S2 0.0309(8) 0.0224(7) 0.0307(8) 0.0060(6) 0.0006(6) 0.0093(6)
S3 0.0329(8) 0.0255(7) 0.0307(8) 0.0048(6) -0.0017(6) 0.0063(6)
S4 0.0417(9) 0.0267(7) 0.0319(8) 0.0017(6) -0.0006(7) 0.0101(7)
C1 0.021(3) 0.027(3) 0.017(3) 0.002(2) -0.002(2) -0.007(2)
C2 0.029(3) 0.020(3) 0.033(3) 0.004(2) 0.000(2) 0.008(2)
C3 0.028(3) 0.026(3) 0.033(3) 0.007(2) -0.001(2) 0.002(2)
C4 0.028(3) 0.031(3) 0.038(3) 0.013(3) 0.001(3) 0.003(2)
C5 0.033(3) 0.031(3) 0.036(3) 0.011(3) 0.005(3) 0.004(2)
C6 0.034(3) 0.035(3) 0.029(3) 0.004(3) 0.000(2) 0.011(3)
C7 0.044(4) 0.037(3) 0.029(3) 0.005(3) 0.002(3) 0.007(3)
C8 0.074(5) 0.048(4) 0.058(5) 0.018(4) -0.002(4) 0.029(4)
C9 0.028(3) 0.019(2) 0.022(3) 0.004(2) 0.002(2) -0.002(2)
C10 0.030(3) 0.022(3) 0.035(3) 0.006(2) 0.005(2) 0.010(2)
C11 0.032(3) 0.025(3) 0.042(3) 0.006(2) 0.013(3) 0.003(2)
C12 0.039(3) 0.025(3) 0.036(3) 0.007(2) 0.009(3) 0.008(2)
C13 0.044(3) 0.021(3) 0.041(4) 0.006(3) 0.009(3) 0.003(2)
C14 0.036(3) 0.020(2) 0.039(3) 0.005(2) 0.009(3) 0.003(2)
C15 0.036(3) 0.025(3) 0.047(4) 0.014(3) 0.007(3) 0.005(2)
C16 0.047(4) 0.031(3) 0.057(4) 0.017(3) 0.008(3) 0.006(3)
Ni1 0.0285(6) 0.0206(5) 0.0300(6) 0.0067(4) 0.0027(5) 0.0063(4)

loop_
_atom_type_symbol
_atom_type_scat_dispersion_real
_atom_type_scat_dispersion_imag
_atom_type_scat_Cromer_Mann_a1
_atom_type_scat_Cromer_Mann_b1
_atom_type_scat_Cromer_Mann_a2
_atom_type_scat_Cromer_Mann_b2
_atom_type_scat_Cromer_Mann_a3
_atom_type_scat_Cromer_Mann_b3
_atom_type_scat_Cromer_Mann_a4
_atom_type_scat_Cromer_Mann_b4
_atom_type_scat_Cromer_Mann_c
_atom_type_scat_source
C 0.0033 0.0016 2.3100 20.8439 1.0200 10.2075 1.5886 0.5687 0.8650 51.6512 0.2156 'International Tables Vol C 4.2.6.8 and 6.1.1.4'
H 0.0000 0.0000 0.4930 10.5109 0.3229 26.1257 0.1402 3.1424 0.0408 57.7998 0.0030 'International Tables Vol C 4.2.6.8 and 6.1.1.4'
S 0.1246 0.1234 6.9053 1.4679 5.2034 22.2151 1.4379 0.2536 1.5863 56.1720 0.8669 'International Tables Vol C 4.2.6.8 and 6.1.1.4'
Ni 0.3393 1.1124 12.8376 3.8785 7.2920 0.2565 4.4438 12.1763 2.3800 66.3421 1.0341 'International Tables Vol C 4.2.6.8 and 6.1.1.4'

loop_
_geom_angle_atom_site_label_1
_geom_angle_site_symmetry_1
_geom_angle_atom_site_label_2
_geom_angle_atom_site_label_3
_geom_angle_site_symmetry_3
_geom_angle
_geom_angle_publ_flag
C1 . S1 Ni1 . 104.48(19) yes
C9 . S2 Ni1 . 104.20(18) yes
C1 . S3 C2 . 103.9(3) yes
C9 . S4 C10 . 104.7(3) yes
S3 . C1 S1 . 120.8(3) yes
S3 . C1 C9 . 120.0(4) yes
S1 . C1 C9 . 119.2(4) yes
S3 . C2 C3 . 109.0(4) yes
S3 . C2 H21 . 109.0 no
C3 . C2 H21 . 110.5 no
S3 . C2 H22 . 109.7 no
C3 . C2 H22 . 110.3 no
H21 . C2 H22 . 108.3 no
C2 . C3 C4 . 111.5(5) yes
C2 . C3 H31 . 109.1 no
C4 . C3 H31 . 108.6 no
C2 . C3 H32 . 108.7 no
C4 . C3 H32 . 109.2 no
H31 . C3 H32 . 109.6 no
C3 . C4 C5 . 114.0(5) yes
C3 . C4 H41 . 108.5 no
C5 . C4 H41 . 108.6 no
C3 . C4 H42 . 107.9 no
C5 . C4 H42 . 108.4 no
H41 . C4 H42 . 109.4 no
C4 . C5 C6 . 113.4(5) yes
C4 . C5 H51 . 108.3 no
C6 . C5 H51 . 109.2 no
C4 . C5 H52 . 108.5 no
C6 . C5 H52 . 108.2 no
H51 . C5 H52 . 109.2 no
C5 . C6 C7 . 113.8(5) yes
C5 . C6 H61 . 108.5 no
C7 . C6 H61 . 108.8 no
C5 . C6 H62 . 107.7 no
C7 . C6 H62 . 108.5 no
H61 . C6 H62 . 109.4 no
C6 . C7 C8 . 113.7(5) yes
C6 . C7 H71 . 108.1 no
C8 . C7 H71 . 108.5 no
C6 . C7 H72 . 108.7 no
C8 . C7 H72 . 108.4 no
H71 . C7 H72 . 109.4 no
C7 . C8 H81 . 109.4 no
C7 . C8 H82 . 109.5 no
H81 . C8 H82 . 109.1 no
C7 . C8 H83 . 109.8 no
H81 . C8 H83 . 109.5 no
H82 . C8 H83 . 109.6 no
S4 . C9 C1 . 117.5(4) yes
S4 . C9 S2 . 122.4(3) yes
C1 . C9 S2 . 120.1(4) yes
S4 . C10 C11 . 115.8(4) yes
S4 . C10 H101 . 106.1 no
C11 . C10 H101 . 108.2 no
S4 . C10 H102 . 109.1 no
C11 . C10 H102 . 108.6 no
H101 . C10 H102 . 108.9 no
C10 . C11 C12 . 110.4(4) yes
C10 . C11 H111 . 108.6 no
C12 . C11 H111 . 109.3 no
C10 . C11 H112 . 110.2 no
C12 . C11 H112 . 109.3 no
H111 . C11 H112 . 108.9 no
C11 . C12 C13 . 113.8(5) yes
C11 . C12 H121 . 108.2 no
C13 . C12 H121 . 109.5 no
C11 . C12 H122 . 107.9 no
C13 . C12 H122 . 108.5 no
H121 . C12 H122 . 109.0 no
C12 . C13 C14 . 113.7(5) yes
C12 . C13 H131 . 108.4 no
C14 . C13 H131 . 108.6 no
C12 . C13 H132 . 108.4 no
C14 . C13 H132 . 108.3 no
H131 . C13 H132 . 109.5 no
C13 . C14 C15 . 113.4(4) yes
C13 . C14 H141 . 108.1 no
C15 . C14 H141 . 108.9 no
C13 . C14 H142 . 107.9 no
C15 . C14 H142 . 109.3 no
H141 . C14 H142 . 109.2 no
C14 . C15 C16 . 113.1(5) yes
C14 . C15 H151 . 108.4 no
C16 . C15 H151 . 108.7 no
C14 . C15 H152 . 109.0 no
C16 . C15 H152 . 108.8 no
H151 . C15 H152 . 108.9 no
C15 . C16 H161 . 110.0 no
C15 . C16 H162 . 109.0 no
H161 . C16 H162 . 108.9 no
C15 . C16 H163 . 110.4 no
H161 . C16 H163 . 109.6 no
H162 . C16 H163 . 109.0 no
S2 2_556 Ni1 S2 . 179.995 yes
S2 2_556 Ni1 S1 2_556 91.94(5) yes
S2 . Ni1 S1 2_556 88.06(5) yes
S2 2_556 Ni1 S1 . 88.06(5) yes
S2 . Ni1 S1 . 91.94(5) yes
S1 2_556 Ni1 S1 . 179.995 yes

loop_
_geom_bond_atom_site_label_1
_geom_bond_atom_site_label_2
_geom_bond_distance
_geom_bond_publ_flag
S1 C1 1.712(5) yes
S1 Ni1 2.1207(14) yes
S2 C9 1.699(5) yes
S2 Ni1 2.1319(13) yes
S3 C1 1.743(5) yes
S3 C2 1.799(5) yes
S4 C9 1.752(5) yes
S4 C10 1.810(5) yes
C1 C9 1.368(7) yes
C2 C3 1.511(7) yes
C2 H21 0.967 no
C2 H22 0.967 no
C3 C4 1.523(7) yes
C3 H31 0.970 no
C3 H32 0.966 no
C4 C5 1.509(8) yes
C4 H41 0.964 no
C4 H42 0.970 no
C5 C6 1.517(7) yes
C5 H51 0.971 no
C5 H52 0.967 no
C6 C7 1.503(8) yes
C6 H61 0.971 no
C6 H62 0.969 no
C7 C8 1.512(8) yes
C7 H71 0.966 no
C7 H72 0.965 no
C8 H81 0.957 no
C8 H82 0.959 no
C8 H83 0.959 no
C10 C11 1.520(7) yes
C10 H101 0.973 no
C10 H102 0.973 no
C11 C12 1.518(7) yes
C11 H111 0.968 no
C11 H112 0.971 no
C12 C13 1.516(7) yes
C12 H121 0.971 no
C12 H122 0.967 no
C13 C14 1.516(8) yes
C13 H131 0.966 no
C13 H132 0.966 no
C14 C15 1.519(7) yes
C14 H141 0.971 no
C14 H142 0.967 no
C15 C16 1.514(8) yes
C15 H151 0.967 no
C15 H152 0.968 no
C16 H161 0.957 no
C16 H162 0.960 no
C16 H163 0.955 no
